data_4080713
loop_
_publ_author_name
'Peterson, Jeffrey K.'
'MacDonald, Matthew R.'
'Ziller, Joseph W.'
'Evans, William J.'

_publ_contact_author
; 
Professor William J. Evans
Department of Chemistry
1102 Natural Sciences II
University of California, Irvine
Irvine, CA 92697-2025
;
_publ_section_title
;
 Synthetic Aspects of (C5H4SiMe3)3Ln Rare-Earth Chemistry: Formation of
 (C5H4SiMe3)3Lu via [(C5H4SiMe3)2Ln]+Metallocene Precursors
;
_journal_issue 9
_journal_name_full Organometallics
_journal_page_first 2625
_journal_paper_doi 10.1021/om400116d
_journal_volume 32
_journal_year 2013
_chemical_formula_sum 'C25 H39 La O Si2'
_chemical_formula_weight 550.65
_chemical_name_systematic
; 
 ? 
;
_space_group_IT_number 2
_symmetry_cell_setting triclinic
_symmetry_space_group_name_Hall '-P 1'
_symmetry_space_group_name_H-M 'P -1'
_atom_sites_solution_hydrogens geom
_atom_sites_solution_primary direct
_atom_sites_solution_secondary difmap
_audit_creation_method SHELXTL
_cell_angle_alpha 93.4058(6)
_cell_angle_beta 94.5966(6)
_cell_angle_gamma 106.6704(6)
_cell_formula_units_Z 4
_cell_length_a 12.7444(7)
_cell_length_b 13.6852(7)
_cell_length_c 16.2057(8)
_cell_measurement_reflns_used 9932
_cell_measurement_temperature 143(2)
_cell_measurement_theta_max 28.44
_cell_measurement_theta_min 2.32
_cell_volume 2688.9(2)
_computing_cell_refinement 'Bruker SAINT'
_computing_data_collection 'Bruker APEX2'
_computing_data_reduction 'Bruker SAINT'
_computing_molecular_graphics 'Bruker SHELXTL'
_computing_publication_material 'Bruker SHELXTL'
_computing_structure_refinement 'SHELXL-97 (Sheldrick, 2008)'
_computing_structure_solution 'SHELXS-97 (Sheldrick, 2008)'
_diffrn_ambient_temperature 143(2)
_diffrn_measured_fraction_theta_full 0.998
_diffrn_measured_fraction_theta_max 0.908
_diffrn_measurement_device_type 'Bruker APEX-II CCD'
_diffrn_measurement_method '\f and \w scans'
_diffrn_radiation_monochromator graphite
_diffrn_radiation_source 'fine-focus sealed tube'
_diffrn_radiation_type MoK\a
_diffrn_radiation_wavelength 0.71073
_diffrn_reflns_av_R_equivalents 0.0184
_diffrn_reflns_av_sigmaI/netI 0.0231
_diffrn_reflns_limit_h_max 16
_diffrn_reflns_limit_h_min -16
_diffrn_reflns_limit_k_max 17
_diffrn_reflns_limit_k_min -17
_diffrn_reflns_limit_l_max 21
_diffrn_reflns_limit_l_min -21
_diffrn_reflns_number 31529
_diffrn_reflns_theta_full 25.50
_diffrn_reflns_theta_max 28.50
_diffrn_reflns_theta_min 1.27
_exptl_absorpt_coefficient_mu 1.691
_exptl_absorpt_correction_T_max 0.7296
_exptl_absorpt_correction_T_min 0.7033
_exptl_absorpt_correction_type numerical
_exptl_absorpt_process_details 'Bruker SADABS'
_exptl_crystal_colour colorless
_exptl_crystal_density_diffrn 1.360
_exptl_crystal_density_meas ?
_exptl_crystal_density_method 'not measured'
_exptl_crystal_description irregular
_exptl_crystal_F_000 1128
_exptl_crystal_size_max 0.22
_exptl_crystal_size_mid 0.21
_exptl_crystal_size_min 0.20
_refine_diff_density_max 0.660
_refine_diff_density_min -0.331
_refine_diff_density_rms 0.065
_refine_ls_extinction_method none
_refine_ls_goodness_of_fit_ref 1.027
_refine_ls_hydrogen_treatment constr
_refine_ls_matrix_type full
_refine_ls_number_parameters 535
_refine_ls_number_reflns 12379
_refine_ls_number_restraints 0
_refine_ls_restrained_S_all 1.027
_refine_ls_R_factor_all 0.0263
_refine_ls_R_factor_gt 0.0215
_refine_ls_shift/su_max 0.004
_refine_ls_shift/su_mean 0.000
_refine_ls_structure_factor_coef Fsqd
_refine_ls_weighting_details 'calc w=1/[\s^2^(Fo^2^)+(0.0273P)^2^+1.0232P] where P=(Fo^2^+2Fc^2^)/3'
_refine_ls_weighting_scheme calc
_refine_ls_wR_factor_gt 0.0517
_refine_ls_wR_factor_ref 0.0538
_reflns_number_gt 10931
_reflns_number_total 12379
_reflns_threshold_expression >2sigma(I)
_cod_data_source_file om400116d_si_003.cif
_cod_data_source_block jkp1
_cod_depositor_comments
;
The following automatic conversions were performed:

'_symmetry_cell_setting' value 'Triclinic' changed to 'triclinic'
according to /home/saulius/struct/CIF-dictionaries/cif_core.dic
dictionary named 'cif_core.dic' version 2.3.1 from 2005-06-27.

Automatic conversion script
Id: cif_fix_values 1891 2012-01-12 08:04:46Z andrius 

The following automatic conversions were performed:

'_exptl_crystal_density_meas' value 'none' was changed to '?' - the
value is perceived as not measured.

Automatic conversion script
Id: cif_fix_values 3008 2015-01-20 13:52:24Z robertas 
;
_cod_original_sg_symbol_H-M P-1
_cod_database_code 4080713

loop_
_symmetry_equiv_pos_as_xyz
'x, y, z'
'-x, -y, -z'

loop_
_atom_site_label
_atom_site_type_symbol
_atom_site_fract_x
_atom_site_fract_y
_atom_site_fract_z
_atom_site_U_iso_or_equiv
_atom_site_adp_type
_atom_site_occupancy
_atom_site_symmetry_multiplicity
_atom_site_calc_flag
_atom_site_refinement_flags
La1 La 0.793551(8) 0.685380(8) 0.383205(6) 0.01789(3) Uani 1 1 d .
Si1 Si 0.69690(5) 0.37362(4) 0.41988(4) 0.02824(13) Uani 1 1 d .
Si2 Si 0.69206(5) 0.95009(5) 0.33857(4) 0.03081(13) Uani 1 1 d .
O1 O 0.95545(11) 0.82471(11) 0.33825(8) 0.0261(3) Uani 1 1 d .
C1 C 0.82279(18) 0.64889(18) 0.55273(12) 0.0317(5) Uani 1 1 d .
H1A H 0.8232 0.5818 0.5737 0.038 Uiso 1 1 calc R
C2 C 0.73154(18) 0.68789(19) 0.54739(13) 0.0335(5) Uani 1 1 d .
H2A H 0.6570 0.6521 0.5636 0.040 Uiso 1 1 calc R
C3 C 0.76936(19) 0.79185(18) 0.53554(13) 0.0335(5) Uani 1 1 d .
H3A H 0.7256 0.8416 0.5405 0.040 Uiso 1 1 calc R
C4 C 0.88362(18) 0.81798(18) 0.53265(13) 0.0316(5) Uani 1 1 d .
H4A H 0.9342 0.8893 0.5349 0.038 Uiso 1 1 calc R
C5 C 0.91665(18) 0.72999(18) 0.54340(12) 0.0316(5) Uani 1 1 d .
H5A H 0.9945 0.7289 0.5554 0.038 Uiso 1 1 calc R
C6 C 0.77418(18) 0.49957(15) 0.28501(13) 0.0271(4) Uani 1 1 d .
H6A H 0.7089 0.4622 0.2452 0.033 Uiso 1 1 calc R
C7 C 0.87024(19) 0.56866(16) 0.26274(13) 0.0303(5) Uani 1 1 d .
H7A H 0.8844 0.5870 0.2050 0.036 Uiso 1 1 calc R
C8 C 0.95109(18) 0.58740(16) 0.33136(14) 0.0296(5) Uani 1 1 d .
H8A H 1.0314 0.6220 0.3300 0.035 Uiso 1 1 calc R
C9 C 0.90450(16) 0.53011(15) 0.39480(13) 0.0252(4) Uani 1 1 d .
H9A H 0.9467 0.5188 0.4462 0.030 Uiso 1 1 calc R
C10 C 0.79282(16) 0.47521(15) 0.36792(13) 0.0239(4) Uani 1 1 d .
C11 C 0.7777(2) 0.3197(2) 0.49631(17) 0.0483(7) Uani 1 1 d .
H11A H 0.8267 0.2892 0.4672 0.072 Uiso 1 1 calc R
H11B H 0.7273 0.2671 0.5244 0.072 Uiso 1 1 calc R
H11C H 0.8217 0.3745 0.5375 0.072 Uiso 1 1 calc R
C12 C 0.6181(2) 0.27052(18) 0.33868(17) 0.0446(6) Uani 1 1 d .
H12A H 0.5825 0.3004 0.2951 0.067 Uiso 1 1 calc R
H12B H 0.5619 0.2196 0.3640 0.067 Uiso 1 1 calc R
H12C H 0.6685 0.2374 0.3143 0.067 Uiso 1 1 calc R
C13 C 0.5937(2) 0.41818(19) 0.47472(18) 0.0469(7) Uani 1 1 d .
H13A H 0.5585 0.4562 0.4376 0.070 Uiso 1 1 calc R
H13B H 0.6306 0.4629 0.5244 0.070 Uiso 1 1 calc R
H13C H 0.5377 0.3589 0.4910 0.070 Uiso 1 1 calc R
C14 C 0.68105(17) 0.75534(16) 0.24958(12) 0.0269(4) Uani 1 1 d .
H14A H 0.7165 0.7885 0.2014 0.032 Uiso 1 1 calc R
C15 C 0.62534(19) 0.65179(17) 0.24922(14) 0.0348(5) Uani 1 1 d .
H15A H 0.6127 0.5998 0.2006 0.042 Uiso 1 1 calc R
C16 C 0.57142(17) 0.63752(17) 0.32158(16) 0.0360(5) Uani 1 1 d .
H16A H 0.5127 0.5744 0.3318 0.043 Uiso 1 1 calc R
C17 C 0.59209(16) 0.73424(16) 0.36561(14) 0.0282(4) Uani 1 1 d .
H17A H 0.5515 0.7491 0.4128 0.034 Uiso 1 1 calc R
C18 C 0.66119(16) 0.80940(15) 0.32205(12) 0.0229(4) Uani 1 1 d .
C19 C 0.7021(2) 1.00285(18) 0.23494(16) 0.0415(6) Uani 1 1 d .
H19A H 0.6368 0.9658 0.1974 0.062 Uiso 1 1 calc R
H19B H 0.7682 0.9948 0.2118 0.062 Uiso 1 1 calc R
H19C H 0.7067 1.0757 0.2412 0.062 Uiso 1 1 calc R
C20 C 0.8249(3) 1.0164(2) 0.40240(19) 0.0637(9) Uani 1 1 d .
H20A H 0.8221 0.9936 0.4586 0.096 Uiso 1 1 calc R
H20B H 0.8367 1.0906 0.4054 0.096 Uiso 1 1 calc R
H20C H 0.8855 0.9999 0.3768 0.096 Uiso 1 1 calc R
C21 C 0.5782(3) 0.9787(2) 0.3915(2) 0.0642(9) Uani 1 1 d .
H21A H 0.5718 0.9465 0.4440 0.096 Uiso 1 1 calc R
H21B H 0.5089 0.9517 0.3556 0.096 Uiso 1 1 calc R
H21C H 0.5942 1.0530 0.4027 0.096 Uiso 1 1 calc R
C22 C 1.06189(19) 0.8691(2) 0.38504(15) 0.0455(6) Uani 1 1 d .
H22A H 1.0778 0.8201 0.4232 0.055 Uiso 1 1 calc R
H22B H 1.0625 0.9321 0.4186 0.055 Uiso 1 1 calc R
C23 C 1.1460(2) 0.8933(2) 0.32585(15) 0.0479(7) Uani 1 1 d .
H23A H 1.2047 0.8611 0.3397 0.057 Uiso 1 1 calc R
H23B H 1.1796 0.9683 0.3271 0.057 Uiso 1 1 calc R
C24 C 1.08541(18) 0.8504(2) 0.24086(14) 0.0385(5) Uani 1 1 d .
H24A H 1.1138 0.8962 0.1975 0.046 Uiso 1 1 calc R
H24B H 1.0923 0.7815 0.2256 0.046 Uiso 1 1 calc R
C25 C 0.96811(18) 0.84542(18) 0.25220(13) 0.0314(5) Uani 1 1 d .
H25A H 0.9541 0.9112 0.2412 0.038 Uiso 1 1 calc R
H25B H 0.9164 0.7901 0.2142 0.038 Uiso 1 1 calc R
La2 La -0.207416(8) 0.711229(8) -0.117484(6) 0.01836(3) Uani 1 1 d .
Si3 Si -0.29756(5) 0.38627(5) -0.15570(4) 0.03263(14) Uani 1 1 d .
Si4 Si -0.32232(5) 0.96824(4) -0.08937(4) 0.02919(13) Uani 1 1 d .
O2 O -0.04149(11) 0.65805(11) -0.16135(8) 0.0240(3) Uani 1 1 d .
C26 C -0.11186(18) 0.6567(2) 0.03332(13) 0.0354(5) Uani 1 1 d .
H26A H -0.0561 0.6181 0.0367 0.042 Uiso 1 1 calc R
C27 C -0.22585(18) 0.61380(19) 0.03504(13) 0.0341(5) Uani 1 1 d .
H27A H -0.2640 0.5399 0.0401 0.041 Uiso 1 1 calc R
C28 C -0.27309(19) 0.69425(19) 0.04476(13) 0.0350(5) Uani 1 1 d .
H28A H -0.3494 0.6869 0.0599 0.042 Uiso 1 1 calc R
C29 C -0.1871(2) 0.78728(19) 0.05015(13) 0.0363(5) Uani 1 1 d .
H29A H -0.1933 0.8559 0.0700 0.044 Uiso 1 1 calc R
C30 C -0.0881(2) 0.7637(2) 0.04270(13) 0.0387(6) Uani 1 1 d .
H30A H -0.0128 0.8132 0.0552 0.046 Uiso 1 1 calc R
C31 C -0.40659(16) 0.54701(15) -0.13360(13) 0.0258(4) Uani 1 1 d .
H31A H -0.4463 0.5170 -0.0860 0.031 Uiso 1 1 calc R
C32 C -0.43064(17) 0.62419(16) -0.17883(14) 0.0284(4) Uani 1 1 d .
H32A H -0.4911 0.6554 -0.1693 0.034 Uiso 1 1 calc R
C33 C -0.37603(17) 0.62941(15) -0.25106(13) 0.0273(4) Uani 1 1 d .
H33A H -0.3904 0.6660 -0.3004 0.033 Uiso 1 1 calc R
C34 C -0.31682(16) 0.55794(15) -0.24926(12) 0.0258(4) Uani 1 1 d .
H34A H -0.2807 0.5372 -0.2971 0.031 Uiso 1 1 calc R
C35 C -0.33471(16) 0.50491(14) -0.17599(13) 0.0239(4) Uani 1 1 d .
C36 C -0.3065(2) 0.3111(2) -0.2572(2) 0.0634(9) Uani 1 1 d .
H36A H -0.3815 0.2945 -0.2848 0.095 Uiso 1 1 calc R
H36B H -0.2880 0.2477 -0.2476 0.095 Uiso 1 1 calc R
H36C H -0.2546 0.3517 -0.2925 0.095 Uiso 1 1 calc R
C37 C -0.3967(2) 0.3116(2) -0.0884(2) 0.0703(10) Uani 1 1 d .
H37A H -0.4715 0.2952 -0.1163 0.105 Uiso 1 1 calc R
H37B H -0.3919 0.3522 -0.0356 0.105 Uiso 1 1 calc R
H37C H -0.3790 0.2481 -0.0778 0.105 Uiso 1 1 calc R
C38 C -0.15426(19) 0.40837(18) -0.10488(16) 0.0396(6) Uani 1 1 d .
H38A H -0.1460 0.4468 -0.0506 0.059 Uiso 1 1 calc R
H38B H -0.1011 0.4475 -0.1401 0.059 Uiso 1 1 calc R
H38C H -0.1407 0.3423 -0.0974 0.059 Uiso 1 1 calc R
C39 C -0.10847(16) 0.92851(15) -0.10391(13) 0.0270(4) Uani 1 1 d .
H39A H -0.0716 0.9706 -0.0514 0.032 Uiso 1 1 calc R
C40 C -0.05393(18) 0.89196(16) -0.16440(14) 0.0304(5) Uani 1 1 d .
H40A H 0.0276 0.9044 -0.1620 0.036 Uiso 1 1 calc R
C41 C -0.12854(18) 0.85529(16) -0.23586(13) 0.0299(5) Uani 1 1 d .
H41A H -0.1086 0.8382 -0.2922 0.036 Uiso 1 1 calc R
C42 C -0.22933(17) 0.86989(15) -0.21863(12) 0.0258(4) Uani 1 1 d .
H42A H -0.2926 0.8635 -0.2613 0.031 Uiso 1 1 calc R
C43 C -0.22014(16) 0.91410(14) -0.13555(13) 0.0239(4) Uani 1 1 d .
C44 C -0.2466(2) 1.0791(2) -0.01347(17) 0.0468(6) Uani 1 1 d .
H44A H -0.2024 1.0560 0.0293 0.070 Uiso 1 1 calc R
H44B H -0.2995 1.1073 0.0127 0.070 Uiso 1 1 calc R
H44C H -0.1981 1.1320 -0.0426 0.070 Uiso 1 1 calc R
C45 C -0.3972(2) 1.0142(2) -0.17468(19) 0.0581(8) Uani 1 1 d .
H45A H -0.4395 0.9558 -0.2134 0.087 Uiso 1 1 calc R
H45B H -0.3442 1.0627 -0.2043 0.087 Uiso 1 1 calc R
H45C H -0.4475 1.0483 -0.1513 0.087 Uiso 1 1 calc R
C46 C -0.4262(2) 0.8772(2) -0.0348(2) 0.0627(9) Uani 1 1 d .
H46A H -0.3894 0.8572 0.0140 0.094 Uiso 1 1 calc R
H46B H -0.4634 0.8163 -0.0725 0.094 Uiso 1 1 calc R
H46C H -0.4804 0.9103 -0.0171 0.094 Uiso 1 1 calc R
C47 C 0.06552(17) 0.6708(2) -0.11675(14) 0.0379(5) Uani 1 1 d .
H47A H 0.0706 0.6045 -0.0984 0.045 Uiso 1 1 calc R
H47B H 0.0771 0.7199 -0.0671 0.045 Uiso 1 1 calc R
C48 C 0.15079(18) 0.71070(19) -0.17528(14) 0.0354(5) Uani 1 1 d .
H48A H 0.2010 0.6675 -0.1784 0.043 Uiso 1 1 calc R
H48B H 0.1948 0.7819 -0.1567 0.043 Uiso 1 1 calc R
C49 C 0.08550(18) 0.70606(18) -0.25993(14) 0.0335(5) Uani 1 1 d .
H49B H 0.0835 0.7751 -0.2735 0.040 Uiso 1 1 calc R
H49C H 0.1179 0.6756 -0.3047 0.040 Uiso 1 1 calc R
C50 C -0.02829(17) 0.63857(16) -0.24843(12) 0.0277(4) Uani 1 1 d .
H50B H -0.0850 0.6567 -0.2846 0.033 Uiso 1 1 calc R
H50C H -0.0341 0.5656 -0.2618 0.033 Uiso 1 1 calc R

loop_
_atom_site_aniso_label
_atom_site_aniso_U_11
_atom_site_aniso_U_22
_atom_site_aniso_U_33
_atom_site_aniso_U_23
_atom_site_aniso_U_13
_atom_site_aniso_U_12
La1 0.01759(6) 0.02165(6) 0.01388(6) 0.00065(4) -0.00031(4) 0.00557(4)
Si1 0.0225(3) 0.0279(3) 0.0377(3) 0.0121(2) 0.0065(2) 0.0100(2)
Si2 0.0391(3) 0.0242(3) 0.0297(3) 0.0011(2) -0.0015(3) 0.0117(3)
O1 0.0238(7) 0.0295(7) 0.0193(7) 0.0026(6) -0.0007(6) -0.0003(6)
C1 0.0364(12) 0.0452(13) 0.0145(10) 0.0063(9) 0.0028(8) 0.0127(10)
C2 0.0281(11) 0.0526(14) 0.0174(10) 0.0012(9) 0.0058(8) 0.0077(10)
C3 0.0360(12) 0.0478(14) 0.0184(10) -0.0066(9) 0.0024(9) 0.0167(10)
C4 0.0320(11) 0.0402(12) 0.0175(10) -0.0072(8) -0.0017(8) 0.0058(9)
C5 0.0255(11) 0.0516(14) 0.0160(10) -0.0014(9) -0.0034(8) 0.0109(10)
C6 0.0345(11) 0.0233(10) 0.0246(11) -0.0024(8) 0.0012(9) 0.0118(9)
C7 0.0437(13) 0.0292(11) 0.0233(11) 0.0028(8) 0.0141(9) 0.0158(10)
C8 0.0269(11) 0.0295(11) 0.0370(12) 0.0055(9) 0.0126(9) 0.0126(9)
C9 0.0211(10) 0.0294(10) 0.0288(11) 0.0054(8) 0.0038(8) 0.0122(8)
C10 0.0241(10) 0.0234(10) 0.0270(10) 0.0052(8) 0.0054(8) 0.0103(8)
C11 0.0362(14) 0.0590(17) 0.0539(17) 0.0323(14) 0.0068(12) 0.0144(12)
C12 0.0391(14) 0.0330(13) 0.0580(17) 0.0058(11) 0.0022(12) 0.0048(10)
C13 0.0375(14) 0.0411(14) 0.0671(18) 0.0151(13) 0.0271(13) 0.0115(11)
C14 0.0323(11) 0.0320(11) 0.0176(10) -0.0016(8) -0.0070(8) 0.0146(9)
C15 0.0385(13) 0.0306(11) 0.0323(12) -0.0089(9) -0.0199(10) 0.0137(10)
C16 0.0193(10) 0.0267(11) 0.0556(16) 0.0073(10) -0.0134(10) 0.0004(8)
C17 0.0192(10) 0.0331(11) 0.0339(12) 0.0053(9) 0.0011(8) 0.0098(8)
C18 0.0222(10) 0.0241(10) 0.0218(10) 0.0004(7) -0.0035(8) 0.0079(8)
C19 0.0423(14) 0.0357(13) 0.0456(15) 0.0138(11) 0.0037(11) 0.0080(11)
C20 0.083(2) 0.0265(13) 0.065(2) -0.0100(12) -0.0365(17) 0.0048(13)
C21 0.098(3) 0.0502(17) 0.065(2) 0.0117(14) 0.0376(18) 0.0446(18)
C22 0.0270(12) 0.0644(17) 0.0321(13) -0.0086(12) -0.0035(10) -0.0030(11)
C23 0.0301(13) 0.0703(19) 0.0339(14) 0.0144(12) -0.0004(10) -0.0010(12)
C24 0.0310(12) 0.0534(15) 0.0285(12) 0.0114(10) 0.0079(9) 0.0053(11)
C25 0.0314(11) 0.0380(12) 0.0222(11) 0.0108(9) 0.0016(9) 0.0049(9)
La2 0.01831(6) 0.02194(6) 0.01340(6) 0.00117(4) 0.00023(4) 0.00411(4)
Si3 0.0237(3) 0.0245(3) 0.0494(4) 0.0078(3) -0.0016(3) 0.0073(2)
Si4 0.0242(3) 0.0243(3) 0.0380(3) -0.0035(2) 0.0068(2) 0.0056(2)
O2 0.0217(7) 0.0319(8) 0.0186(7) 0.0002(5) 0.0006(5) 0.0091(6)
C26 0.0316(12) 0.0594(15) 0.0173(10) 0.0108(10) -0.0013(9) 0.0162(11)
C27 0.0349(12) 0.0503(14) 0.0179(10) 0.0138(9) 0.0028(9) 0.0114(10)
C28 0.0338(12) 0.0554(15) 0.0158(10) 0.0047(9) 0.0057(9) 0.0120(11)
C29 0.0437(14) 0.0497(14) 0.0129(10) -0.0035(9) 0.0027(9) 0.0107(11)
C30 0.0329(12) 0.0598(16) 0.0156(10) -0.0011(10) -0.0040(9) 0.0036(11)
C31 0.0170(9) 0.0275(10) 0.0289(11) 0.0038(8) -0.0016(8) 0.0009(8)
C32 0.0213(10) 0.0278(11) 0.0341(12) -0.0024(9) -0.0072(8) 0.0081(8)
C33 0.0310(11) 0.0229(10) 0.0226(10) 0.0009(8) -0.0094(8) 0.0024(8)
C34 0.0251(10) 0.0251(10) 0.0223(10) -0.0024(8) -0.0027(8) 0.0015(8)
C35 0.0194(9) 0.0213(9) 0.0282(11) 0.0031(8) -0.0021(8) 0.0027(7)
C36 0.0618(19) 0.0526(17) 0.079(2) -0.0252(15) -0.0310(16) 0.0380(15)
C37 0.0522(18) 0.0506(17) 0.122(3) 0.0508(19) 0.0319(19) 0.0220(14)
C38 0.0328(12) 0.0368(13) 0.0505(15) 0.0093(11) -0.0094(11) 0.0150(10)
C39 0.0239(10) 0.0224(10) 0.0307(11) -0.0023(8) 0.0012(8) 0.0020(8)
C40 0.0249(10) 0.0250(10) 0.0414(13) 0.0057(9) 0.0127(9) 0.0044(8)
C41 0.0419(12) 0.0259(10) 0.0251(11) 0.0080(8) 0.0147(9) 0.0110(9)
C42 0.0342(11) 0.0204(9) 0.0226(10) 0.0047(7) 0.0019(8) 0.0072(8)
C43 0.0236(10) 0.0186(9) 0.0278(11) -0.0006(7) 0.0039(8) 0.0036(8)
C44 0.0413(14) 0.0446(15) 0.0530(16) -0.0183(12) 0.0046(12) 0.0149(12)
C45 0.0446(16) 0.077(2) 0.0624(19) -0.0003(16) -0.0010(14) 0.0371(15)
C46 0.0553(18) 0.0384(15) 0.103(3) 0.0082(15) 0.0492(18) 0.0155(13)
C47 0.0243(11) 0.0558(15) 0.0301(12) 0.0088(10) -0.0045(9) 0.0071(10)
C48 0.0270(11) 0.0463(14) 0.0314(12) -0.0046(10) 0.0027(9) 0.0099(10)
C49 0.0294(11) 0.0434(13) 0.0283(12) -0.0005(9) 0.0075(9) 0.0112(10)
C50 0.0291(11) 0.0352(11) 0.0199(10) -0.0029(8) 0.0021(8) 0.0125(9)

loop_
_atom_type_symbol
_atom_type_description
_atom_type_scat_dispersion_real
_atom_type_scat_dispersion_imag
_atom_type_scat_source
C C 0.0033 0.0016 'International Tables Vol C Tables 4.2.6.8 and 6.1.1.4'
H H 0.0000 0.0000 'International Tables Vol C Tables 4.2.6.8 and 6.1.1.4'
O O 0.0106 0.0060 'International Tables Vol C Tables 4.2.6.8 and 6.1.1.4'
Si Si 0.0817 0.0704 'International Tables Vol C Tables 4.2.6.8 and 6.1.1.4'
La La -0.2871 2.4523 'International Tables Vol C Tables 4.2.6.8 and 6.1.1.4'

loop_
_geom_angle_atom_site_label_1
_geom_angle_atom_site_label_2
_geom_angle_atom_site_label_3
_geom_angle
Cnt1 La1 O1 99.0
Cnt2 La1 O1 95.6
Cnt3 La1 O1 102.5
Cnt1 La1 Cnt2 117.3
Cnt1 La1 Cnt3 117.8
Cnt2 La1 Cnt3 117.6
O1 La1 C16 127.20(6)
O1 La1 C17 113.11(5)
C16 La1 C17 28.99(6)
O1 La1 C1 113.15(6)
C16 La1 C1 112.79(7)
C17 La1 C1 104.85(6)
O1 La1 C2 122.22(6)
C16 La1 C2 89.40(7)
C17 La1 C2 76.35(6)
C1 La1 C2 28.80(6)
O1 La1 C15 104.40(6)
C16 La1 C15 28.74(7)
C17 La1 C15 47.19(7)
C1 La1 C15 140.73(7)
C2 La1 C15 117.98(7)
O1 La1 C7 79.48(5)
C16 La1 C7 100.23(7)
C17 La1 C7 125.69(6)
C1 La1 C7 118.36(6)
C2 La1 C7 143.02(7)
C15 La1 C7 78.64(7)
O1 La1 C6 107.81(5)
C16 La1 C6 81.02(7)
C17 La1 C6 109.90(6)
C1 La1 C6 107.89(6)
C2 La1 C6 122.42(7)
C15 La1 C6 69.32(6)
C7 La1 C6 28.46(6)
O1 La1 C5 84.64(6)
C16 La1 C5 136.28(7)
C17 La1 C5 117.47(6)
C1 La1 C5 28.54(6)
C2 La1 C5 46.95(6)
C15 La1 C5 164.20(7)
C7 La1 C5 116.18(6)
C6 La1 C5 120.79(6)
O1 La1 C14 80.40(5)
C16 La1 C14 47.01(7)
C17 La1 C14 46.84(6)
C1 La1 C14 151.12(6)
C2 La1 C14 122.32(6)
C15 La1 C14 28.20(6)
C7 La1 C14 88.44(6)
C6 La1 C14 90.53(6)
C5 La1 C14 148.25(6)
O1 La1 C8 72.69(5)
C16 La1 C8 126.90(7)
C17 La1 C8 154.15(6)
C1 La1 C8 94.82(6)
C2 La1 C8 123.26(7)
C15 La1 C8 107.22(7)
C7 La1 C8 28.58(6)
C6 La1 C8 46.77(6)
C5 La1 C8 87.72(6)
C14 La1 C8 113.85(6)
O1 La1 C10 119.94(5)
C16 La1 C10 92.97(6)
C17 La1 C10 119.79(6)
C1 La1 C10 79.16(6)
C2 La1 C10 96.78(6)
C15 La1 C10 92.19(6)
C7 La1 C10 47.52(6)
C6 La1 C10 28.75(6)
C5 La1 C10 94.41(6)
C14 La1 C10 117.32(6)
C8 La1 C10 47.33(6)
O1 La1 C3 97.74(6)
C16 La1 C3 95.01(7)
C17 La1 C3 71.20(6)
C1 La1 C3 46.91(7)
C2 La1 C3 28.27(7)
C15 La1 C3 118.39(7)
C7 La1 C3 162.72(7)
C6 La1 C3 150.69(6)
C5 La1 C3 46.58(6)
C14 La1 C3 108.03(6)
C8 La1 C3 134.28(6)
C10 La1 C3 123.98(6)
O1 La1 C9 96.61(5)
C16 La1 C9 121.59(6)
C17 La1 C9 148.10(6)
C1 La1 C9 71.65(6)
C2 La1 C9 98.03(6)
C15 La1 C9 115.89(6)
C7 La1 C9 46.72(6)
C6 La1 C9 46.58(6)
C5 La1 C9 75.07(6)
C14 La1 C9 134.25(6)
C8 La1 C9 28.15(6)
C10 La1 C9 28.70(5)
C3 La1 C9 117.56(6)
O1 La1 C18 84.97(5)
C16 La1 C18 47.78(6)
C17 La1 C18 28.66(6)
C1 La1 C18 123.69(6)
C2 La1 C18 95.72(6)
C15 La1 C18 47.44(6)
C7 La1 C18 117.22(6)
C6 La1 C18 116.42(6)
C5 La1 C18 122.32(6)
C14 La1 C18 28.83(5)
C8 La1 C18 140.93(6)
C10 La1 C18 138.51(6)
C3 La1 C18 79.22(6)
C9 La1 C18 162.58(6)
O1 La1 C4 75.64(6)
C16 La1 C4 122.37(7)
C17 La1 C4 95.97(6)
C1 La1 C4 46.81(7)
C2 La1 C4 46.63(7)
C15 La1 C4 140.96(6)
C7 La1 C4 137.39(6)
C6 La1 C4 148.95(6)
C5 La1 C4 28.22(6)
C14 La1 C4 120.17(6)
C8 La1 C4 109.78(6)
C10 La1 C4 122.23(6)
C3 La1 C4 28.18(6)
C9 La1 C4 102.68(6)
C18 La1 C4 94.53(6)
C10 Si1 C13 114.09(10)
C10 Si1 C11 109.38(10)
C13 Si1 C11 108.64(13)
C10 Si1 C12 108.23(11)
C13 Si1 C12 106.88(12)
C11 Si1 C12 109.53(13)
C18 Si2 C21 108.06(12)
C18 Si2 C19 108.05(10)
C21 Si2 C19 111.21(13)
C18 Si2 C20 114.86(11)
C21 Si2 C20 108.26(16)
C19 Si2 C20 106.43(13)
C22 O1 C25 107.33(16)
C22 O1 La1 126.34(13)
C25 O1 La1 123.30(11)
C5 C1 C2 107.4(2)
C5 C1 La1 76.71(12)
C2 C1 La1 75.64(12)
C3 C2 C1 108.2(2)
C3 C2 La1 77.39(12)
C1 C2 La1 75.56(12)
C2 C3 C4 108.1(2)
C2 C3 La1 74.34(12)
C4 C3 La1 76.24(12)
C5 C4 C3 108.0(2)
C5 C4 La1 74.99(12)
C3 C4 La1 75.58(12)
C4 C5 C1 108.2(2)
C4 C5 La1 76.79(12)
C1 C5 La1 74.74(12)
C7 C6 C10 109.44(19)
C7 C6 La1 75.72(12)
C10 C6 La1 76.16(11)
C6 C7 C8 107.52(19)
C6 C7 La1 75.82(11)
C8 C7 La1 76.17(12)
C9 C8 C7 108.01(19)
C9 C8 La1 76.36(11)
C7 C8 La1 75.25(11)
C8 C9 C10 109.39(18)
C8 C9 La1 75.50(11)
C10 C9 La1 75.35(11)
C6 C10 C9 105.61(18)
C6 C10 Si1 125.21(16)
C9 C10 Si1 128.26(15)
C6 C10 La1 75.09(11)
C9 C10 La1 75.95(11)
Si1 C10 La1 122.74(9)
C15 C14 C18 109.5(2)
C15 C14 La1 75.16(12)
C18 C14 La1 76.16(11)
C14 C15 C16 108.05(19)
C14 C15 La1 76.65(11)
C16 C15 La1 73.91(12)
C15 C16 C17 107.8(2)
C15 C16 La1 77.35(12)
C17 C16 La1 76.65(11)
C16 C17 C18 109.2(2)
C16 C17 La1 74.35(12)
C18 C17 La1 77.55(11)
C17 C18 C14 105.53(18)
C17 C18 Si2 127.83(15)
C14 C18 Si2 125.04(16)
C17 C18 La1 73.80(11)
C14 C18 La1 75.01(11)
Si2 C18 La1 127.40(9)
O1 C22 C23 108.32(19)
C22 C23 C24 105.67(19)
C25 C24 C23 103.16(19)
O1 C25 C24 105.14(17)
Cnt4 La2 O2 99.5
Cnt5 La2 O2 102.9
Cnt6 La2 O2 95.7
Cnt4 La2 Cnt5 117.1
Cnt4 La2 Cnt6 116.6
Cnt5 La2 Cnt6 118.5
O2 La2 C29 114.60(6)
O2 La2 C32 127.48(5)
C29 La2 C32 110.98(7)
O2 La2 C28 122.52(6)
C29 La2 C28 29.04(7)
C32 La2 C28 88.03(7)
O2 La2 C30 85.93(6)
C29 La2 C30 28.67(7)
C32 La2 C30 135.44(7)
C28 La2 C30 47.41(7)
O2 La2 C31 113.57(5)
C29 La2 C31 103.29(7)
C32 La2 C31 28.80(6)
C28 La2 C31 74.75(6)
C30 La2 C31 117.43(7)
O2 La2 C33 104.70(5)
C29 La2 C33 138.85(7)
C32 La2 C33 28.64(6)
C28 La2 C33 116.46(7)
C30 La2 C33 163.59(7)
C31 La2 C33 47.00(6)
O2 La2 C43 120.60(5)
C29 La2 C43 79.21(7)
C32 La2 C43 92.00(6)
C28 La2 C43 97.45(6)
C30 La2 C43 93.78(7)
C31 La2 C43 118.57(6)
C33 La2 C43 91.46(6)
O2 La2 C42 106.64(5)
C29 La2 C42 108.07(7)
C32 La2 C42 81.95(6)
C28 La2 C42 123.77(6)
C30 La2 C42 119.60(7)
C31 La2 C42 110.60(6)
C33 La2 C42 69.89(6)
C43 La2 C42 28.86(5)
O2 La2 C41 78.59(5)
C29 La2 C41 117.52(7)
C32 La2 C41 102.33(6)
C28 La2 C41 143.21(7)
C30 La2 C41 113.91(7)
C31 La2 C41 127.74(6)
C33 La2 C41 80.89(6)
C43 La2 C41 47.65(6)
C42 La2 C41 28.36(6)
O2 La2 C39 98.02(5)
C29 La2 C39 70.83(7)
C32 La2 C39 120.88(6)
C28 La2 C39 97.69(7)
C30 La2 C39 73.52(7)
C31 La2 C39 146.65(6)
C33 La2 C39 116.31(6)
C43 La2 C39 28.89(5)
C42 La2 C39 46.60(6)
C41 La2 C39 46.69(6)
O2 La2 C40 73.41(5)
C29 La2 C40 93.66(7)
C32 La2 C40 128.15(6)
C28 La2 C40 122.48(7)
C30 La2 C40 85.55(7)
C31 La2 C40 155.74(6)
C33 La2 C40 109.27(6)
C43 La2 C40 47.48(6)
C42 La2 C40 46.60(6)
C41 La2 C40 28.42(6)
C39 La2 C40 28.17(6)
O2 La2 C34 80.76(5)
C29 La2 C34 149.51(7)
C32 La2 C34 46.90(6)
C28 La2 C34 120.48(6)
C30 La2 C34 149.22(7)
C31 La2 C34 46.66(6)
C33 La2 C34 28.26(6)
C43 La2 C34 116.89(6)
C42 La2 C34 90.87(6)
C41 La2 C34 90.55(6)
C39 La2 C34 135.65(6)
C40 La2 C34 116.44(6)
O2 La2 C27 97.07(6)
C29 La2 C27 47.16(7)
C32 La2 C27 95.15(6)
C28 La2 C27 28.54(7)
C30 La2 C27 46.91(7)
C31 La2 C27 71.23(6)
C33 La2 C27 118.20(6)
C43 La2 C27 124.65(6)
C42 La2 C27 152.22(6)
C41 La2 C27 160.80(7)
C39 La2 C27 116.72(7)
C40 La2 C27 132.39(7)
C34 La2 C27 107.34(6)
O2 La2 C26 75.73(6)
C29 La2 C26 47.01(7)
C32 La2 C26 122.95(6)
C28 La2 C26 47.03(7)
C30 La2 C26 28.42(7)
C31 La2 C26 96.82(6)
C33 La2 C26 141.70(6)
C43 La2 C26 121.91(7)
C42 La2 C26 147.78(7)
C41 La2 C26 134.67(7)
C39 La2 C26 101.24(7)
C40 La2 C26 107.44(7)
C34 La2 C26 120.82(7)
C27 La2 C26 28.30(6)
O2 La2 C35 85.49(5)
C29 La2 C35 122.43(6)
C32 La2 C35 47.62(6)
C28 La2 C35 93.93(6)
C30 La2 C35 122.98(7)
C31 La2 C35 28.56(6)
C33 La2 C35 47.41(6)
C43 La2 C35 137.57(6)
C42 La2 C35 116.87(6)
C41 La2 C35 119.23(6)
C39 La2 C35 163.44(6)
C40 La2 C35 143.50(6)
C34 La2 C35 28.76(6)
C27 La2 C35 78.61(6)
C26 La2 C35 95.31(6)
C37 Si3 C35 108.38(11)
C37 Si3 C36 110.21(17)
C35 Si3 C36 108.32(11)
C37 Si3 C38 108.78(13)
C35 Si3 C38 114.57(10)
C36 Si3 C38 106.56(12)
C43 Si4 C45 107.85(11)
C43 Si4 C46 115.14(10)
C45 Si4 C46 107.84(15)
C43 Si4 C44 108.43(10)
C45 Si4 C44 109.28(14)
C46 Si4 C44 108.20(14)
C47 O2 C50 105.72(15)
C47 O2 La2 130.52(12)
C50 O2 La2 121.16(11)
C30 C26 C27 108.1(2)
C30 C26 La2 74.48(12)
C27 C26 La2 75.66(12)
C28 C27 C26 108.1(2)
C28 C27 La2 73.88(12)
C26 C27 La2 76.04(12)
C27 C28 C29 107.7(2)
C27 C28 La2 77.58(12)
C29 C28 La2 75.11(12)
C30 C29 C28 108.1(2)
C30 C29 La2 76.77(12)
C28 C29 La2 75.86(12)
C29 C30 C26 108.1(2)
C29 C30 La2 74.55(12)
C26 C30 La2 77.10(12)
C32 C31 C35 109.30(19)
C32 C31 La2 74.55(11)
C35 C31 La2 77.07(11)
C33 C32 C31 107.77(18)
C33 C32 La2 76.94(12)
C31 C32 La2 76.65(11)
C34 C33 C32 107.88(18)
C34 C33 La2 76.39(11)
C32 C33 La2 74.42(11)
C33 C34 C35 109.47(18)
C33 C34 La2 75.35(11)
C35 C34 La2 76.25(11)
C31 C35 C34 105.57(17)
C31 C35 Si3 127.40(15)
C34 C35 Si3 125.58(16)
C31 C35 La2 74.37(11)
C34 C35 La2 74.99(11)
Si3 C35 La2 126.37(9)
C40 C39 C43 109.45(19)
C40 C39 La2 75.92(12)
C43 C39 La2 75.29(11)
C39 C40 C41 108.28(19)
C39 C40 La2 75.91(12)
C41 C40 La2 75.73(12)
C42 C41 C40 107.45(18)
C42 C41 La2 75.66(11)
C40 C41 La2 75.85(12)
C41 C42 C43 109.68(19)
C41 C42 La2 75.97(12)
C43 C42 La2 75.51(11)
C42 C43 C39 105.11(17)
C42 C43 Si4 125.91(15)
C39 C43 Si4 127.55(15)
C42 C43 La2 75.63(11)
C39 C43 La2 75.83(11)
Si4 C43 La2 124.28(9)
O2 C47 C48 107.36(17)
C47 C48 C49 105.30(17)
C50 C49 C48 103.49(18)
O2 C50 C49 104.99(16)

loop_
_geom_bond_atom_site_label_1
_geom_bond_atom_site_label_2
_geom_bond_distance
La1 Cnt1 2.597
La1 Cnt2 2.601
La1 Cnt3 2.579
La1 O1 2.5637(14)
La1 C16 2.801(2)
La1 C17 2.8303(19)
La1 C1 2.836(2)
La1 C2 2.837(2)
La1 C15 2.845(2)
La1 C7 2.855(2)
La1 C6 2.8558(19)
La1 C5 2.861(2)
La1 C14 2.8632(19)
La1 C8 2.866(2)
La1 C10 2.8694(19)
La1 C3 2.875(2)
La1 C9 2.8772(19)
La1 C18 2.8780(19)
La1 C4 2.883(2)
Si1 C10 1.861(2)
Si1 C13 1.864(2)
Si1 C11 1.866(2)
Si1 C12 1.867(3)
Si2 C18 1.850(2)
Si2 C21 1.866(3)
Si2 C19 1.866(2)
Si2 C20 1.867(3)
O1 C22 1.446(3)
O1 C25 1.452(2)
C1 C5 1.404(3)
C1 C2 1.411(3)
C2 C3 1.395(3)
C3 C4 1.402(3)
C4 C5 1.401(3)
C6 C7 1.404(3)
C6 C10 1.421(3)
C7 C8 1.412(3)
C8 C9 1.397(3)
C9 C10 1.424(3)
C14 C15 1.390(3)
C14 C18 1.429(3)
C15 C16 1.402(4)
C16 C17 1.410(3)
C17 C18 1.413(3)
C22 C23 1.475(3)
C23 C24 1.520(3)
C24 C25 1.503(3)
La2 Cnt4 2.583
La2 Cnt5 2.590
La2 Cnt6 2.598
La2 O2 2.5631(13)
La2 C29 2.816(2)
La2 C32 2.822(2)
La2 C28 2.825(2)
La2 C30 2.844(2)
La2 C31 2.8484(19)
La2 C33 2.8536(19)
La2 C43 2.8579(19)
La2 C42 2.8595(19)
La2 C41 2.863(2)
La2 C39 2.865(2)
La2 C40 2.865(2)
La2 C34 2.8666(19)
La2 C27 2.872(2)
La2 C26 2.877(2)
La2 C35 2.8828(19)
Si3 C37 1.855(3)
Si3 C35 1.857(2)
Si3 C36 1.864(3)
Si3 C38 1.875(2)
Si4 C43 1.857(2)
Si4 C45 1.859(3)
Si4 C46 1.859(3)
Si4 C44 1.869(2)
O2 C47 1.450(2)
O2 C50 1.452(2)
C26 C30 1.405(4)
C26 C27 1.405(3)
C27 C28 1.405(3)
C28 C29 1.414(3)
C29 C30 1.401(3)
C31 C32 1.410(3)
C31 C35 1.414(3)
C32 C33 1.404(3)
C33 C34 1.397(3)
C34 C35 1.428(3)
C39 C40 1.395(3)
C39 C43 1.427(3)
C40 C41 1.406(3)
C41 C42 1.402(3)
C42 C43 1.425(3)
C47 C48 1.505(3)
C48 C49 1.534(3)
C49 C50 1.512(3)
